data_2014240
loop_
_publ_author_name
'Feng, Li'
'Li, Zhi-Ming'
'Chen, Zhen-Xia'
'Tan, Yong-Sheng'
'Weng, Lin-Hong'
'Tao, Feng-Gang'

_publ_section_title
;Dimethyl
 2-(4-bromophenyl)-10,11-dimethoxy-2,3,7,8-tetrahydrospiro[azepino[2,1-<i>a</i>]isoquinoline-3,9'-fluorene]-4,5-dicarboxylate
;
_journal_issue 9
_journal_name_full 'Acta Crystallographica Section C'
_journal_page_first o680
_journal_page_last o681
_journal_paper_doi 10.1107/S0108270104015860
_journal_volume 60
_journal_year 2004
_chemical_formula_iupac 'C38 H32 Br N O6'
_chemical_formula_moiety 'C38 H32 Br N O6'
_chemical_formula_sum 'C38 H32 Br N O6'
_chemical_formula_weight 678.56
_chemical_name_systematic
;
Dimethyl
2-(4-bromophenyl)-10,11-dimethoxy-2,3,7,8-tetrahydrospiro[6-
azacyclohepta[a]isoquinoline-3,9'-fluorene]-4,5-dicarboxylate
;
_space_group_IT_number 15
_symmetry_cell_setting monoclinic
_symmetry_space_group_name_Hall '-C 2yc'
_symmetry_space_group_name_H-M 'C 1 2/c 1'
_atom_sites_solution_hydrogens geom
_atom_sites_solution_primary direct
_atom_sites_solution_secondary difmap
_audit_creation_method SHELXL97
_cell_angle_alpha 90.00
_cell_angle_beta 95.746(3)
_cell_angle_gamma 90.00
_cell_formula_units_Z 8
_cell_length_a 21.137(4)
_cell_length_b 9.1906(16)
_cell_length_c 32.459(6)
_cell_measurement_reflns_used 2541
_cell_measurement_temperature 298(2)
_cell_measurement_theta_max 21.936
_cell_measurement_theta_min 2.415
_cell_volume 6274(2)
_computing_cell_refinement SMART
_computing_data_collection 'SMART (Bruker, 2001)'
_computing_data_reduction 'SHELXTL (Sheldrick, 1999)'
_computing_molecular_graphics SHELXTL
_computing_publication_material SHELXTL
_computing_structure_refinement 'SHELXL97 (Sheldrick, 1997)'
_computing_structure_solution 'SHELXS97 (Sheldrick, 1997)'
_diffrn_ambient_temperature 298(2)
_diffrn_measured_fraction_theta_full 0.994
_diffrn_measured_fraction_theta_max 0.994
_diffrn_measurement_device_type 'Bruker Smart APEX CCD area-detector'
_diffrn_measurement_method '\f and \w'
_diffrn_radiation_monochromator graphite
_diffrn_radiation_source 'fine-focus sealed tube'
_diffrn_radiation_type MoK\a
_diffrn_radiation_wavelength 0.71073
_diffrn_reflns_av_R_equivalents 0.0665
_diffrn_reflns_av_sigmaI/netI 0.0967
_diffrn_reflns_limit_h_max 26
_diffrn_reflns_limit_h_min -24
_diffrn_reflns_limit_k_max 10
_diffrn_reflns_limit_k_min -11
_diffrn_reflns_limit_l_max 40
_diffrn_reflns_limit_l_min -37
_diffrn_reflns_number 14103
_diffrn_reflns_theta_full 26.01
_diffrn_reflns_theta_max 26.01
_diffrn_reflns_theta_min 1.94
_diffrn_standards_decay_% 6.78
_exptl_absorpt_coefficient_mu 1.361
_exptl_absorpt_correction_T_max 0.9351
_exptl_absorpt_correction_T_min 0.5795
_exptl_absorpt_correction_type multi-scan
_exptl_absorpt_process_details '(SADABS; Sheldrick, 1996)'
_exptl_crystal_colour colourless
_exptl_crystal_density_diffrn 1.437
_exptl_crystal_density_meas ?
_exptl_crystal_density_method 'not measured'
_exptl_crystal_description prism
_exptl_crystal_F_000 2800
_exptl_crystal_size_max 0.45
_exptl_crystal_size_mid 0.30
_exptl_crystal_size_min 0.05
_refine_diff_density_max 0.532
_refine_diff_density_min -0.501
_refine_ls_extinction_method none
_refine_ls_goodness_of_fit_ref 0.834
_refine_ls_hydrogen_treatment constr
_refine_ls_matrix_type full
_refine_ls_number_parameters 419
_refine_ls_number_reflns 6150
_refine_ls_number_restraints 0
_refine_ls_restrained_S_all 0.834
_refine_ls_R_factor_all 0.0946
_refine_ls_R_factor_gt 0.0451
_refine_ls_shift/su_max 0.001
_refine_ls_shift/su_mean 0.000
_refine_ls_structure_factor_coef Fsqd
_refine_ls_weighting_details 'calc w = 1/[\s^2^(Fo^2^)+(0.0292P)^2^] where P=(Fo^2^+2Fc^2^)/3'
_refine_ls_weighting_scheme calc
_refine_ls_wR_factor_gt 0.0799
_refine_ls_wR_factor_ref 0.0918
_reflns_number_gt 3325
_reflns_number_total 6150
_reflns_threshold_expression I>2\s(I)
_cod_data_source_file sk1741.cif
_cod_data_source_block I
_cod_depositor_comments
;
The following automatic conversions were performed:
'_symmetry_cell_setting' value 'Monoclinic' changed to 'monoclinic'
according to '/home/saulius/struct/CIF-dictionaries/cif_core.dic'
dictionary named 'cif_core.dic' version 2.4.1 from
2010-06-29.

'_geom_bond_publ_flag' value 'Y' changed to 'y' according to
'/home/saulius/struct/CIF-dictionaries/cif_core.dic' dictionary named
'cif_core.dic' version 2.4.1 from 2010-06-29.

Automatic conversion script
Id: cif_fix_enum 1527 2010-12-29 10:47:43Z saulius 

The following automatic conversions were performed:

'_symmetry_cell_setting' value 'Monoclinic' changed to 'monoclinic'
according to /home/saulius/struct/CIF-dictionaries/cif_core.dic
dictionary named 'cif_core.dic' version 2.4.1 from
2010-06-29.

'_geom_bond_publ_flag' value 'Y' changed to 'y'
according to /home/saulius/struct/CIF-dictionaries/cif_core.dic
dictionary named 'cif_core.dic' version 2.4.1 from 2010-06-29.

Automatic conversion script
Id: cif_fix_values 1715 2011-07-08 13:25:40Z adriana 

The following automatic conversions were performed:

'_exptl_crystal_density_meas' value 'not measured' was changed to '?'
- the value is perceived as not measured.

Automatic conversion script
Id: cif_fix_values 3008 2015-01-20 13:52:24Z robertas 
;
_cod_original_cell_volume 6273.7(19)
_cod_original_sg_symbol_H-M 'C 2/c'
_cod_database_code 2014240
_cod_database_fobs_code 2014240

loop_
_symmetry_equiv_pos_as_xyz
'x, y, z'
'-x, y, -z+1/2'
'x+1/2, y+1/2, z'
'-x+1/2, y+1/2, -z+1/2'
'-x, -y, -z'
'x, -y, z-1/2'
'-x+1/2, -y+1/2, -z'
'x+1/2, -y+1/2, z-1/2'

loop_
_atom_site_label
_atom_site_fract_x
_atom_site_fract_y
_atom_site_fract_z
_atom_site_U_iso_or_equiv
_atom_site_adp_type
_atom_site_calc_flag
_atom_site_refinement_flags
_atom_site_occupancy
_atom_site_disorder_assembly
_atom_site_disorder_group
_atom_site_type_symbol
Br1 0.320192(17) 0.60433(4) 1.004313(12) 0.06025(15) Uani d . 1 . . Br
N1 0.64501(11) 0.1922(3) 0.89172(8) 0.0386(7) Uani d . 1 . . N
O1 0.64212(10) 0.7058(3) 0.77167(7) 0.0522(6) Uani d . 1 . . O
O2 0.75019(10) 0.6061(2) 0.75600(7) 0.0497(6) Uani d . 1 . . O
O3 0.46874(10) -0.0951(2) 0.84540(7) 0.0466(6) Uani d . 1 . . O
O4 0.54845(10) -0.2137(3) 0.88110(8) 0.0605(7) Uani d . 1 . . O
O5 0.65973(10) -0.1055(3) 0.93212(8) 0.0604(7) Uani d . 1 . . O
O6 0.68004(11) -0.1201(3) 0.86571(8) 0.0640(7) Uani d . 1 . . O
C1 0.62042(14) 0.3316(3) 0.87832(10) 0.0341(8) Uani d . 1 . . C
C2 0.56626(13) 0.3770(3) 0.89079(9) 0.0361(8) Uani d . 1 . . C
H2 0.5520 0.4699 0.8832 0.043 Uiso calc R 1 . . H
C3 0.52659(13) 0.2859(3) 0.91659(9) 0.0322(8) Uani d . 1 . . C
H3 0.5557 0.2403 0.9382 0.039 Uiso calc R 1 . . H
C4 0.49484(13) 0.1583(3) 0.88867(9) 0.0328(8) Uani d . 1 . . C
C5 0.54656(14) 0.0485(3) 0.88056(9) 0.0357(8) Uani d . 1 . . C
C6 0.61063(15) 0.0659(3) 0.88776(10) 0.0369(8) Uani d . 1 . . C
C7 0.65813(13) 0.4064(3) 0.84855(9) 0.0346(8) Uani d . 1 . . C
C8 0.63330(14) 0.5286(3) 0.82645(10) 0.0390(8) Uani d . 1 . . C
H8 0.5948 0.5677 0.8327 0.047 Uiso calc R 1 . . H
C9 0.66452(14) 0.5917(4) 0.79584(10) 0.0379(8) Uani d . 1 . . C
C10 0.72274(14) 0.5354(4) 0.78671(10) 0.0376(8) Uani d . 1 . . C
C11 0.74743(14) 0.4174(4) 0.80807(10) 0.0422(9) Uani d . 1 . . C
H11 0.7862 0.3798 0.8019 0.051 Uiso calc R 1 . . H
C12 0.71614(14) 0.3516(3) 0.83889(10) 0.0383(8) Uani d . 1 . . C
C13 0.74569(14) 0.2221(4) 0.86201(10) 0.0480(9) Uani d . 1 . . C
H13A 0.7415 0.1369 0.8443 0.058 Uiso calc R 1 . . H
H13B 0.7907 0.2401 0.8692 0.058 Uiso calc R 1 . . H
C14 0.71431(13) 0.1935(4) 0.90063(10) 0.0442(9) Uani d . 1 . . C
H14A 0.7285 0.1005 0.9122 0.053 Uiso calc R 1 . . H
H14B 0.7266 0.2684 0.9209 0.053 Uiso calc R 1 . . H
C15 0.47803(13) 0.3695(3) 0.93828(10) 0.0329(8) Uani d . 1 . . C
C16 0.43970(14) 0.4754(4) 0.91827(10) 0.0429(9) Uani d . 1 . . C
H16 0.4454 0.5002 0.8911 0.052 Uiso calc R 1 . . H
C17 0.39311(15) 0.5448(3) 0.93795(11) 0.0445(9) Uani d . 1 . . C
H17 0.3680 0.6162 0.9242 0.053 Uiso calc R 1 . . H
C18 0.38422(14) 0.5086(4) 0.97741(11) 0.0396(8) Uani d . 1 . . C
C19 0.42203(14) 0.4041(4) 0.99906(10) 0.0419(8) Uani d . 1 . . C
H19 0.4162 0.3801 1.0263 0.050 Uiso calc R 1 . . H
C20 0.46835(14) 0.3377(3) 0.97866(10) 0.0390(8) Uani d . 1 . . C
H20 0.4942 0.2684 0.9928 0.047 Uiso calc R 1 . . H
C21 0.45366(14) 0.2243(3) 0.85203(10) 0.0382(8) Uani d . 1 . . C
C22 0.47138(17) 0.2972(4) 0.81790(11) 0.0512(10) Uani d . 1 . . C
H22 0.5139 0.3019 0.8129 0.061 Uiso calc R 1 . . H
C23 0.4251(2) 0.3632(4) 0.79132(12) 0.0734(13) Uani d . 1 . . C
H23 0.4362 0.4113 0.7679 0.088 Uiso calc R 1 . . H
C24 0.3619(2) 0.3578(5) 0.79952(14) 0.0825(14) Uani d . 1 . . C
H24 0.3314 0.4080 0.7824 0.099 Uiso calc R 1 . . H
C25 0.34352(18) 0.2809(4) 0.83207(13) 0.0651(12) Uani d . 1 . . C
H25 0.3008 0.2754 0.8366 0.078 Uiso calc R 1 . . H
C26 0.38958(15) 0.2106(4) 0.85834(10) 0.0425(9) Uani d . 1 . . C
C27 0.38388(14) 0.1219(4) 0.89462(10) 0.0403(8) Uani d . 1 . . C
C28 0.33141(15) 0.0691(4) 0.91251(13) 0.0571(11) Uani d . 1 . . C
H28 0.2905 0.0908 0.9009 0.068 Uiso calc R 1 . . H
C29 0.34042(18) -0.0152(4) 0.94749(13) 0.0629(11) Uani d . 1 . . C
H29 0.3053 -0.0494 0.9597 0.075 Uiso calc R 1 . . H
C30 0.40031(18) -0.0498(4) 0.96469(12) 0.0569(11) Uani d . 1 . . C
H30 0.4055 -0.1058 0.9887 0.068 Uiso calc R 1 . . H
C31 0.45354(15) -0.0018(4) 0.94663(10) 0.0433(9) Uani d . 1 . . C
H31 0.4942 -0.0283 0.9576 0.052 Uiso calc R 1 . . H
C32 0.44461(14) 0.0858(3) 0.91218(10) 0.0346(8) Uani d . 1 . . C
C33 0.58332(15) 0.7675(4) 0.77944(12) 0.0644(12) Uani d . 1 . . C
H33A 0.5512 0.6932 0.7776 0.097 Uiso calc R 1 . . H
H33B 0.5717 0.8417 0.7593 0.097 Uiso calc R 1 . . H
H33C 0.5870 0.8094 0.8067 0.097 Uiso calc R 1 . . H
C34 0.80846(15) 0.5486(4) 0.74473(11) 0.0650(12) Uani d . 1 . . C
H34A 0.8397 0.5501 0.7683 0.097 Uiso calc R 1 . . H
H34B 0.8231 0.6067 0.7230 0.097 Uiso calc R 1 . . H
H34C 0.8020 0.4503 0.7352 0.097 Uiso calc R 1 . . H
C35 0.52343(15) -0.1004(4) 0.87053(10) 0.0404(8) Uani d . 1 . . C
C36 0.43495(16) -0.2292(4) 0.83861(12) 0.0625(11) Uani d . 1 . . C
H36A 0.4638 -0.3039 0.8316 0.094 Uiso calc R 1 . . H
H36B 0.4019 -0.2174 0.8163 0.094 Uiso calc R 1 . . H
H36C 0.4165 -0.2563 0.8634 0.094 Uiso calc R 1 . . H
C37 0.65310(15) -0.0670(4) 0.89251(13) 0.0466(9) Uani d . 1 . . C
C38 0.70090(18) -0.2282(4) 0.94238(15) 0.0980(17) Uani d . 1 . . C
H38A 0.6829 -0.3138 0.9289 0.147 Uiso calc R 1 . . H
H38B 0.7052 -0.2427 0.9718 0.147 Uiso calc R 1 . . H
H38C 0.7419 -0.2098 0.9332 0.147 Uiso calc R 1 . . H

loop_
_atom_site_aniso_label
_atom_site_aniso_U_11
_atom_site_aniso_U_22
_atom_site_aniso_U_33
_atom_site_aniso_U_12
_atom_site_aniso_U_13
_atom_site_aniso_U_23
Br1 0.0548(2) 0.0645(3) 0.0660(3) 0.0144(2) 0.02862(19) -0.0024(2)
N1 0.0294(15) 0.0370(18) 0.0494(18) 0.0019(13) 0.0042(13) 0.0055(14)
O1 0.0480(14) 0.0471(16) 0.0647(17) 0.0088(12) 0.0212(12) 0.0184(13)
O2 0.0430(13) 0.0558(16) 0.0536(15) 0.0004(13) 0.0207(11) 0.0071(13)
O3 0.0462(14) 0.0362(14) 0.0569(16) -0.0048(12) 0.0032(12) -0.0031(12)
O4 0.0499(15) 0.0364(16) 0.096(2) 0.0073(13) 0.0086(14) 0.0042(15)
O5 0.0544(15) 0.0546(17) 0.0717(19) 0.0174(14) 0.0039(14) 0.0220(15)
O6 0.0512(15) 0.0559(18) 0.089(2) 0.0108(13) 0.0283(14) -0.0164(16)
C1 0.0315(18) 0.0292(19) 0.041(2) -0.0005(15) 0.0020(15) 0.0019(16)
C2 0.0369(18) 0.029(2) 0.043(2) 0.0008(16) 0.0064(15) 0.0017(16)
C3 0.0300(17) 0.0340(19) 0.0330(19) 0.0050(15) 0.0052(14) 0.0046(15)
C4 0.0303(17) 0.0342(19) 0.0341(19) 0.0076(15) 0.0048(15) -0.0021(15)
C5 0.037(2) 0.0298(19) 0.041(2) 0.0033(16) 0.0080(16) 0.0017(15)
C6 0.037(2) 0.033(2) 0.042(2) 0.0080(16) 0.0108(16) 0.0021(16)
C7 0.0298(17) 0.034(2) 0.040(2) -0.0007(16) 0.0049(15) -0.0015(17)
C8 0.0295(18) 0.038(2) 0.051(2) 0.0023(16) 0.0109(16) 0.0007(17)
C9 0.0362(19) 0.035(2) 0.044(2) -0.0041(17) 0.0085(16) 0.0006(17)
C10 0.0352(19) 0.042(2) 0.038(2) -0.0052(17) 0.0123(16) -0.0025(17)
C11 0.0257(17) 0.048(2) 0.054(2) 0.0020(17) 0.0106(16) -0.0010(19)
C12 0.0315(18) 0.042(2) 0.042(2) 0.0011(16) 0.0050(16) 0.0000(17)
C13 0.0310(19) 0.058(3) 0.055(2) 0.0079(18) 0.0058(17) 0.007(2)
C14 0.0288(19) 0.048(2) 0.055(2) 0.0026(17) 0.0005(16) 0.0054(19)
C15 0.0313(17) 0.030(2) 0.038(2) 0.0006(15) 0.0041(15) 0.0015(16)
C16 0.044(2) 0.046(2) 0.040(2) 0.0066(18) 0.0123(17) 0.0050(18)
C17 0.046(2) 0.037(2) 0.053(2) 0.0131(17) 0.0125(18) 0.0026(18)
C18 0.0349(19) 0.039(2) 0.047(2) 0.0008(17) 0.0132(17) -0.0042(18)
C19 0.045(2) 0.043(2) 0.038(2) -0.0045(18) 0.0110(17) 0.0004(18)
C20 0.0373(19) 0.036(2) 0.044(2) 0.0027(16) 0.0039(16) 0.0063(17)
C21 0.039(2) 0.036(2) 0.040(2) 0.0066(16) 0.0054(16) -0.0015(17)
C22 0.058(2) 0.051(2) 0.044(2) 0.001(2) 0.001(2) 0.0050(19)
C23 0.090(3) 0.074(3) 0.053(3) -0.004(3) -0.013(3) 0.021(2)
C24 0.075(3) 0.083(4) 0.081(4) 0.013(3) -0.027(3) 0.026(3)
C25 0.051(2) 0.072(3) 0.069(3) 0.010(2) -0.011(2) 0.000(2)
C26 0.037(2) 0.043(2) 0.045(2) 0.0070(17) -0.0056(17) -0.0043(18)
C27 0.036(2) 0.035(2) 0.050(2) 0.0001(17) 0.0042(17) -0.0109(18)
C28 0.030(2) 0.062(3) 0.080(3) -0.0007(19) 0.008(2) -0.013(2)
C29 0.050(3) 0.061(3) 0.082(3) -0.020(2) 0.030(2) -0.004(3)
C30 0.065(3) 0.051(3) 0.057(3) -0.013(2) 0.018(2) 0.006(2)
C31 0.040(2) 0.040(2) 0.052(2) -0.0010(17) 0.0128(17) 0.0021(19)
C32 0.0329(18) 0.031(2) 0.040(2) 0.0022(16) 0.0057(15) -0.0017(16)
C33 0.050(2) 0.069(3) 0.076(3) 0.016(2) 0.021(2) 0.028(2)
C34 0.060(3) 0.075(3) 0.065(3) 0.004(2) 0.034(2) 0.010(2)
C35 0.036(2) 0.039(2) 0.048(2) 0.0027(18) 0.0158(17) 0.0010(19)
C36 0.051(2) 0.050(3) 0.087(3) -0.017(2) 0.011(2) -0.006(2)
C37 0.036(2) 0.037(2) 0.067(3) 0.0022(17) 0.008(2) 0.000(2)
C38 0.069(3) 0.064(3) 0.156(5) 0.029(3) -0.014(3) 0.044(3)

loop_
_atom_type_symbol
_atom_type_description
_atom_type_scat_dispersion_real
_atom_type_scat_dispersion_imag
_atom_type_scat_source
C C 0.0033 0.0016 'International Tables Vol C Tables 4.2.6.8 and 6.1.1.4'
H H 0.0000 0.0000 'International Tables Vol C Tables 4.2.6.8 and 6.1.1.4'
N N 0.0061 0.0033 'International Tables Vol C Tables 4.2.6.8 and 6.1.1.4'
O O 0.0106 0.0060 'International Tables Vol C Tables 4.2.6.8 and 6.1.1.4'
Br Br -0.2901 2.4595 'International Tables Vol C Tables 4.2.6.8 and 6.1.1.4'

loop_
_geom_angle_atom_site_label_1
_geom_angle_atom_site_label_2
_geom_angle_atom_site_label_3
_geom_angle
_geom_angle_publ_flag
C6 N1 C1 123.8(2) ?
C6 N1 C14 122.4(3) ?
C1 N1 C14 112.2(3) ?
C9 O1 C33 117.8(3) ?
C10 O2 C34 116.9(3) ?
C35 O3 C36 116.6(3) ?
C37 O5 C38 115.8(3) ?
C2 C1 N1 119.3(3) y
C2 C1 C7 126.4(3) ?
N1 C1 C7 114.2(3) ?
C1 C2 C3 123.1(3) y
C1 C2 H2 118.5 ?
C3 C2 H2 118.5 ?
C2 C3 C15 114.9(3) ?
C2 C3 C4 108.8(2) y
C15 C3 C4 111.9(2) ?
C2 C3 H3 107.0 ?
C15 C3 H3 107.0 ?
C4 C3 H3 107.0 ?
C32 C4 C21 101.1(2) ?
C32 C4 C5 110.1(2) ?
C21 C4 C5 119.3(3) ?
C32 C4 C3 108.3(2) ?
C21 C4 C3 109.1(2) ?
C3 C4 C5 108.5(2) y
C6 C5 C35 116.6(3) ?
C4 C5 C6 127.5(3) y
C35 C5 C4 115.0(3) ?
C5 C6 N1 128.7(3) y
C5 C6 C37 119.5(3) ?
N1 C6 C37 111.8(3) ?
C12 C7 C8 117.8(3) ?
C12 C7 C1 121.6(3) ?
C8 C7 C1 120.4(3) ?
C9 C8 C7 121.6(3) ?
C9 C8 H8 119.2 ?
C7 C8 H8 119.2 ?
O1 C9 C8 125.1(3) ?
O1 C9 C10 115.2(3) ?
C8 C9 C10 119.7(3) ?
C11 C10 O2 125.5(3) ?
C11 C10 C9 119.2(3) ?
O2 C10 C9 115.3(3) ?
C10 C11 C12 121.8(3) ?
C10 C11 H11 119.1 ?
C12 C11 H11 119.1 ?
C7 C12 C11 119.9(3) ?
C7 C12 C13 120.3(3) ?
C11 C12 C13 119.8(3) ?
C14 C13 C12 111.0(3) ?
C14 C13 H13A 109.4 ?
C12 C13 H13A 109.4 ?
C14 C13 H13B 109.4 ?
C12 C13 H13B 109.4 ?
H13A C13 H13B 108.0 ?
N1 C14 C13 110.7(3) ?
N1 C14 H14A 109.5 ?
C13 C14 H14A 109.5 ?
N1 C14 H14B 109.5 ?
C13 C14 H14B 109.5 ?
H14A C14 H14B 108.1 ?
C20 C15 C16 117.3(3) ?
C20 C15 C3 120.5(3) ?
C16 C15 C3 122.1(3) ?
C17 C16 C15 121.2(3) ?
C17 C16 H16 119.4 ?
C15 C16 H16 119.4 ?
C18 C17 C16 119.7(3) ?
C18 C17 H17 120.1 ?
C16 C17 H17 120.1 ?
C17 C18 C19 121.3(3) ?
C17 C18 Br1 119.6(3) ?
C19 C18 Br1 119.1(3) ?
C20 C19 C18 117.5(3) ?
C20 C19 H19 121.2 ?
C18 C19 H19 121.2 ?
C15 C20 C19 122.9(3) ?
C15 C20 H20 118.5 ?
C19 C20 H20 118.5 ?
C22 C21 C26 120.5(3) ?
C22 C21 C4 129.7(3) ?
C26 C21 C4 109.6(3) ?
C21 C22 C23 118.9(4) ?
C21 C22 H22 120.5 ?
C23 C22 H22 120.5 ?
C22 C23 C24 120.0(4) ?
C22 C23 H23 120.0 ?
C24 C23 H23 120.0 ?
C25 C24 C23 121.5(4) ?
C25 C24 H24 119.3 ?
C23 C24 H24 119.3 ?
C24 C25 C26 118.8(4) ?
C24 C25 H25 120.6 ?
C26 C25 H25 120.6 ?
C25 C26 C21 120.0(4) ?
C25 C26 C27 130.7(3) ?
C21 C26 C27 109.4(3) ?
C28 C27 C32 119.2(3) ?
C28 C27 C26 132.2(3) ?
C32 C27 C26 108.6(3) ?
C29 C28 C27 119.5(3) ?
C29 C28 H28 120.2 ?
C27 C28 H28 120.2 ?
C30 C29 C28 121.0(3) ?
C30 C29 H29 119.5 ?
C28 C29 H29 119.5 ?
C29 C30 C31 120.5(4) ?
C29 C30 H30 119.7 ?
C31 C30 H30 119.7 ?
C32 C31 C30 118.5(3) ?
C32 C31 H31 120.8 ?
C30 C31 H31 120.8 ?
C31 C32 C27 121.2(3) ?
C31 C32 C4 128.2(3) ?
C27 C32 C4 110.5(3) ?
O1 C33 H33A 109.5 ?
O1 C33 H33B 109.5 ?
H33A C33 H33B 109.5 ?
O1 C33 H33C 109.5 ?
H33A C33 H33C 109.5 ?
H33B C33 H33C 109.5 ?
O2 C34 H34A 109.5 ?
O2 C34 H34B 109.5 ?
H34A C34 H34B 109.5 ?
O2 C34 H34C 109.5 ?
H34A C34 H34C 109.5 ?
H34B C34 H34C 109.5 ?
O4 C35 O3 122.0(3) ?
O4 C35 C5 127.8(3) ?
O3 C35 C5 110.2(3) ?
O3 C36 H36A 109.5 ?
O3 C36 H36B 109.5 ?
H36A C36 H36B 109.5 ?
O3 C36 H36C 109.5 ?
H36A C36 H36C 109.5 ?
H36B C36 H36C 109.5 ?
O6 C37 O5 125.9(3) ?
O6 C37 C6 125.3(4) ?
O5 C37 C6 108.5(3) ?
O5 C38 H38A 109.5 ?
O5 C38 H38B 109.5 ?
H38A C38 H38B 109.5 ?
O5 C38 H38C 109.5 ?
H38A C38 H38C 109.5 ?
H38B C38 H38C 109.5 ?

loop_
_geom_bond_atom_site_label_1
_geom_bond_atom_site_label_2
_geom_bond_site_symmetry_2
_geom_bond_distance
_geom_bond_publ_flag
Br1 C18 . 1.899(3) y
N1 C6 . 1.369(4) y
N1 C1 . 1.433(4) y
N1 C14 . 1.464(3) ?
O1 C9 . 1.366(4) ?
O1 C33 . 1.411(3) ?
O2 C10 . 1.367(4) ?
O2 C34 . 1.421(3) ?
O3 C35 . 1.347(4) ?
O3 C36 . 1.430(4) ?
O4 C35 . 1.202(4) ?
O5 C37 . 1.327(4) ?
O5 C38 . 1.443(4) ?
O6 C37 . 1.191(4) ?
C1 C2 . 1.320(4) y
C1 C7 . 1.482(4) ?
C2 C3 . 1.499(4) y
C2 H2 . 0.9300 ?
C3 C15 . 1.511(4) ?
C3 C4 . 1.589(4) y
C3 H3 . 0.9800 ?
C4 C32 . 1.522(4) ?
C4 C21 . 1.527(4) ?
C4 C5 . 1.530(4) y
C5 C6 . 1.360(4) y
C5 C35 . 1.478(4) ?
C6 C37 . 1.514(4) ?
C7 C12 . 1.390(4) ?
C7 C8 . 1.406(4) ?
C8 C9 . 1.375(4) ?
C8 H8 . 0.9300 ?
C9 C10 . 1.394(4) ?
C10 C11 . 1.363(4) ?
C11 C12 . 1.391(4) ?
C11 H11 . 0.9300 ?
C12 C13 . 1.508(4) ?
C13 C14 . 1.499(4) ?
C13 H13A . 0.9700 ?
C13 H13B . 0.9700 ?
C14 H14A . 0.9700 ?
C14 H14B . 0.9700 ?
C15 C20 . 1.378(4) ?
C15 C16 . 1.386(4) ?
C16 C17 . 1.382(4) ?
C16 H16 . 0.9300 ?
C17 C18 . 1.355(4) ?
C17 H17 . 0.9300 ?
C18 C19 . 1.394(4) ?
C19 C20 . 1.378(4) ?
C19 H19 . 0.9300 ?
C20 H20 . 0.9300 ?
C21 C22 . 1.378(4) ?
C21 C26 . 1.396(4) ?
C22 C23 . 1.378(4) ?
C22 H22 . 0.9300 ?
C23 C24 . 1.389(5) ?
C23 H23 . 0.9300 ?
C24 C25 . 1.360(5) ?
C24 H24 . 0.9300 ?
C25 C26 . 1.388(4) ?
C25 H25 . 0.9300 ?
C26 C27 . 1.447(4) ?
C27 C28 . 1.390(4) ?
C27 C32 . 1.392(4) ?
C28 C29 . 1.372(5) ?
C28 H28 . 0.9300 ?
C29 C30 . 1.369(5) ?
C29 H29 . 0.9300 ?
C30 C31 . 1.392(4) ?
C30 H30 . 0.9300 ?
C31 C32 . 1.375(4) ?
C31 H31 . 0.9300 ?
C33 H33A . 0.9600 ?
C33 H33B . 0.9600 ?
C33 H33C . 0.9600 ?
C34 H34A . 0.9600 ?
C34 H34B . 0.9600 ?
C34 H34C . 0.9600 ?
C36 H36A . 0.9600 ?
C36 H36B . 0.9600 ?
C36 H36C . 0.9600 ?
C38 H38A . 0.9600 ?
C38 H38B . 0.9600 ?
C38 H38C . 0.9600 ?
